data_2233541
loop_
_publ_author_name
'Tan, Shan-Yong'
'Chang, Fei'
'Gao, Yan-Peng'

_publ_section_title
;
 Di-\m~2~-acetato-di-\m~2~-azido-di-\m~3~-methanol-tetrakis{\m-2-[(2-methyl-1-oxidopropan-2-yl)iminomethyl]-6-methoxyphenolato}tetranickel(II)
 methanol disolvate
;
_journal_coeditor_code KP2370
_journal_issue 2
_journal_name_full 'Acta Crystallographica Section E'
_journal_page_first m150
_journal_page_last m151
_journal_paper_doi 10.1107/S1600536811055164
_journal_volume 68
_journal_year 2012
_chemical_formula_moiety '[Ni4 (C12 H15 N O3)2 (C2 H3 O2)2 (N3)2 (C H4 O)2], 2(C H4 O)'
_chemical_formula_sum 'C32 H52 N8 Ni4 O14'
_chemical_formula_weight 1007.56
_chemical_name_systematic
;
Di-\m~2~-acetato-di-\m~2~-azido-di-\m~3~-methanol-tetrakis{\m-2-[(2-methyl-1-
oxidopropan-2-yl)iminomethyl]-6-methoxyphenolato}tetranickel(II)
methanol disolvate
;
_space_group_IT_number 14
_symmetry_cell_setting monoclinic
_symmetry_space_group_name_Hall '-P 2ybc'
_symmetry_space_group_name_H-M 'P 1 21/c 1'
_atom_sites_solution_hydrogens geom
_atom_sites_solution_primary direct
_atom_sites_solution_secondary difmap
_audit_creation_method SHELXL-97
_cell_angle_alpha 90.00
_cell_angle_beta 94.581(2)
_cell_angle_gamma 90.00
_cell_formula_units_Z 2
_cell_length_a 9.5635(14)
_cell_length_b 11.8971(16)
_cell_length_c 18.845(3)
_cell_measurement_reflns_used 8404
_cell_measurement_temperature 296(2)
_cell_measurement_theta_max 28.23
_cell_measurement_theta_min 2.74
_cell_volume 2137.3(5)
_computing_cell_refinement 'SAINT (Bruker, 2004)'
_computing_data_collection 'APEX2 (Bruker, 2004)'
_computing_data_reduction 'SAINT (Bruker, 2004)'
_computing_molecular_graphics 'SHELXTL (Sheldrick, 2008)'
_computing_publication_material 'SHELXTL (Sheldrick, 2008)'
_computing_structure_refinement 'SHELXL97 (Sheldrick, 2008)'
_computing_structure_solution 'SHELXS97 (Sheldrick, 2008)'
_diffrn_ambient_temperature 296(2)
_diffrn_measured_fraction_theta_full 0.997
_diffrn_measured_fraction_theta_max 0.997
_diffrn_measurement_device_type 'Bruker APEXII CCD'
_diffrn_measurement_method '\f and \w scans'
_diffrn_radiation_monochromator graphite
_diffrn_radiation_source 'sealed tube'
_diffrn_radiation_type MoK\a
_diffrn_radiation_wavelength 0.71073
_diffrn_reflns_av_R_equivalents 0.0168
_diffrn_reflns_av_sigmaI/netI 0.0180
_diffrn_reflns_limit_h_max 12
_diffrn_reflns_limit_h_min -12
_diffrn_reflns_limit_k_max 15
_diffrn_reflns_limit_k_min -13
_diffrn_reflns_limit_l_max 23
_diffrn_reflns_limit_l_min -25
_diffrn_reflns_number 15395
_diffrn_reflns_theta_full 28.27
_diffrn_reflns_theta_max 28.27
_diffrn_reflns_theta_min 2.03
_exptl_absorpt_coefficient_mu 1.805
_exptl_absorpt_correction_T_max 0.704
_exptl_absorpt_correction_T_min 0.697
_exptl_absorpt_correction_type multi-scan
_exptl_absorpt_process_details '(SADABS; Bruker, 2004)'
_exptl_crystal_colour green
_exptl_crystal_density_diffrn 1.563
_exptl_crystal_density_method 'not measured'
_exptl_crystal_description block
_exptl_crystal_F_000 1044.0
_exptl_crystal_size_max 0.2
_exptl_crystal_size_mid 0.2
_exptl_crystal_size_min 0.2
_refine_diff_density_max 1.473
_refine_diff_density_min -0.548
_refine_ls_extinction_method none
_refine_ls_goodness_of_fit_ref 0.837
_refine_ls_hydrogen_treatment constr
_refine_ls_matrix_type full
_refine_ls_number_parameters 269
_refine_ls_number_reflns 5277
_refine_ls_number_restraints 0
_refine_ls_restrained_S_all 0.837
_refine_ls_R_factor_all 0.0401
_refine_ls_R_factor_gt 0.0345
_refine_ls_shift/su_max 0.001
_refine_ls_shift/su_mean 0.000
_refine_ls_structure_factor_coef Fsqd
_refine_ls_weighting_details 'calc w=1/[\s^2^(Fo^2^)+(0.0832P)^2^+2.6493P] where P=(Fo^2^+2Fc^2^)/3'
_refine_ls_weighting_scheme calc
_refine_ls_wR_factor_gt 0.1041
_refine_ls_wR_factor_ref 0.1097
_reflns_number_gt 4584
_reflns_number_total 5277
_reflns_threshold_expression I>2sigma(I)
_cod_data_source_file kp2370.cif
_cod_data_source_block I
_cod_original_sg_symbol_H-M 'P 21/c'
_cod_database_code 2233541
_cod_database_fobs_code 2233541

loop_
_symmetry_equiv_pos_as_xyz
'x, y, z'
'-x, y+1/2, -z+1/2'
'-x, -y, -z'
'x, -y-1/2, z-1/2'

loop_
_atom_site_type_symbol
_atom_site_label
_atom_site_fract_x
_atom_site_fract_y
_atom_site_fract_z
_atom_site_U_iso_or_equiv
_atom_site_adp_type
_atom_site_calc_flag
_atom_site_refinement_flags
_atom_site_occupancy
_atom_site_symmetry_multiplicity
Ni Ni1 0.15407(3) 0.47649(2) 0.012265(15) 0.02862(10) Uani d . 1 1
Ni Ni2 -0.03379(3) 0.29667(2) 0.057375(15) 0.02882(10) Uani d . 1 1
C C6 0.3281(2) 0.4368(2) 0.15200(13) 0.0337(5) Uani d . 1 1
C C5 0.2010(2) 0.37608(19) 0.15074(12) 0.0299(4) Uani d . 1 1
C C7 0.0623(3) 0.2180(2) 0.20063(14) 0.0388(5) Uani d . 1 1
H H7 0.0544 0.1718 0.2399 0.047 Uiso calc R 1 1
C C8 -0.1572(3) 0.1358(2) 0.15586(15) 0.0447(6) Uani d . 1 1
C C3 0.2992(3) 0.2680(2) 0.25272(14) 0.0436(6) Uani d . 1 1
H H3 0.2901 0.2130 0.2871 0.052 Uiso calc R 1 1
C C4 0.1870(3) 0.2889(2) 0.20048(13) 0.0337(5) Uani d . 1 1
C C1 0.4383(3) 0.4150(2) 0.20212(15) 0.0428(6) Uani d . 1 1
H H1 0.5213 0.4559 0.2026 0.051 Uiso calc R 1 1
C C2 0.4218(3) 0.3292(3) 0.25254(16) 0.0494(7) Uani d . 1 1
H H2 0.4952 0.3135 0.2864 0.059 Uiso calc R 1 1
O O2 0.10001(16) 0.40585(14) 0.10273(8) 0.0309(3) Uani d . 1 1
O O1 0.32663(18) 0.51793(15) 0.09962(10) 0.0396(4) Uani d . 1 1
N N1 -0.0370(2) 0.21444(17) 0.15087(11) 0.0352(4) Uani d . 1 1
C C11 -0.2605(4) 0.1602(3) 0.08853(18) 0.0558(8) Uani d . 1 1
H H11A -0.3239 0.0971 0.0801 0.067 Uiso calc R 1 1
H H11B -0.3161 0.2263 0.0970 0.067 Uiso calc R 1 1
C C9 -0.1127(5) 0.0167(3) 0.1622(4) 0.1006(19) Uani d . 1 1
H H9A -0.0507 -0.0003 0.1261 0.151 Uiso calc R 1 1
H H9B -0.1937 -0.0311 0.1564 0.151 Uiso calc R 1 1
H H9C -0.0650 0.0042 0.2083 0.151 Uiso calc R 1 1
C C10 -0.2433(4) 0.1707(5) 0.2188(2) 0.0819(13) Uani d . 1 1
H H10A -0.3341 0.1360 0.2133 0.123 Uiso calc R 1 1
H H10B -0.2538 0.2510 0.2191 0.123 Uiso calc R 1 1
H H10C -0.1951 0.1468 0.2628 0.123 Uiso calc R 1 1
C C12 0.2533(3) 0.2440(2) 0.00123(15) 0.0405(5) Uani d . 1 1
C C13 0.3687(4) 0.1640(3) -0.0181(3) 0.0784(13) Uani d . 1 1
H H13A 0.3638 0.1544 -0.0688 0.118 Uiso calc R 1 1
H H13B 0.3565 0.0925 0.0042 0.118 Uiso calc R 1 1
H H13C 0.4585 0.1946 -0.0019 0.118 Uiso calc R 1 1
O O4 0.14558(19) 0.20252(15) 0.02585(11) 0.0402(4) Uani d . 1 1
O O3 0.27595(19) 0.34597(15) -0.01089(11) 0.0412(4) Uani d . 1 1
C C14 0.4556(3) 0.5730(4) 0.0879(2) 0.0688(11) Uani d . 1 1
H H14A 0.4880 0.6143 0.1298 0.103 Uiso calc R 1 1
H H14B 0.4409 0.6237 0.0484 0.103 Uiso calc R 1 1
H H14C 0.5246 0.5179 0.0777 0.103 Uiso calc R 1 1
O O5 -0.1839(2) 0.17807(17) 0.02701(10) 0.0444(4) Uani d . 1 1
O O6 -0.02391(17) 0.39361(13) -0.03062(8) 0.0297(3) Uani d . 1 1
C C15 -0.0307(3) 0.3404(2) -0.09846(13) 0.0413(6) Uani d . 1 1
H H15A 0.0460 0.2886 -0.1001 0.062 Uiso calc R 1 1
H H15B -0.0248 0.3962 -0.1349 0.062 Uiso calc R 1 1
H H15C -0.1178 0.3005 -0.1062 0.062 Uiso calc R 1 1
N N2 0.1997(2) 0.57829(17) -0.07205(10) 0.0321(4) Uani d . 1 1
N N3 0.2050(2) 0.54193(18) -0.13116(12) 0.0358(4) Uani d . 1 1
N N6 0.2121(3) 0.5107(3) -0.18836(15) 0.0584(7) Uani d . 1 1
O O7 0.8278(3) 0.0154(2) 0.93586(16) 0.0720(7) Uani d . 1 1
H H7A 0.8392 -0.0513 0.9455 0.108 Uiso calc R 1 1
C C16 0.7350(7) 0.0260(4) 0.8735(3) 0.0965(16) Uani d . 1 1
H H16A 0.6900 0.0982 0.8733 0.145 Uiso calc R 1 1
H H16B 0.6653 -0.0321 0.8729 0.145 Uiso calc R 1 1
H H16C 0.7870 0.0192 0.8322 0.145 Uiso calc R 1 1

loop_
_atom_site_aniso_label
_atom_site_aniso_U_11
_atom_site_aniso_U_22
_atom_site_aniso_U_33
_atom_site_aniso_U_12
_atom_site_aniso_U_13
_atom_site_aniso_U_23
Ni1 0.02667(16) 0.02808(16) 0.03090(16) -0.00306(10) 0.00100(11) 0.00428(10)
Ni2 0.03015(16) 0.02786(16) 0.02811(16) -0.00462(10) 0.00031(11) 0.00272(10)
C6 0.0309(11) 0.0338(11) 0.0360(11) -0.0005(9) -0.0006(9) 0.0017(9)
C5 0.0304(10) 0.0299(10) 0.0287(10) -0.0007(8) -0.0018(8) 0.0006(8)
C7 0.0458(14) 0.0361(12) 0.0340(12) -0.0069(10) 0.0000(10) 0.0060(9)
C8 0.0467(14) 0.0461(14) 0.0408(13) -0.0186(12) 0.0000(11) 0.0120(11)
C3 0.0437(14) 0.0452(14) 0.0402(13) 0.0021(11) -0.0079(11) 0.0083(11)
C4 0.0359(12) 0.0344(11) 0.0298(11) -0.0017(9) -0.0033(9) 0.0044(9)
C1 0.0321(12) 0.0489(15) 0.0458(14) -0.0027(10) -0.0066(10) 0.0009(11)
C2 0.0413(14) 0.0584(17) 0.0457(15) -0.0002(13) -0.0132(11) 0.0060(13)
O2 0.0292(7) 0.0322(8) 0.0302(7) -0.0057(6) -0.0039(6) 0.0051(6)
O1 0.0320(8) 0.0405(9) 0.0453(10) -0.0107(7) -0.0027(7) 0.0085(7)
N1 0.0394(11) 0.0333(10) 0.0328(10) -0.0077(8) 0.0027(8) 0.0050(8)
C11 0.0539(17) 0.0601(19) 0.0527(17) -0.0169(15) -0.0008(13) 0.0054(14)
C9 0.068(3) 0.0384(18) 0.192(6) -0.0131(17) -0.010(3) 0.030(3)
C10 0.061(2) 0.117(4) 0.070(2) -0.028(2) 0.0204(19) 0.000(2)
C12 0.0384(12) 0.0334(12) 0.0500(14) -0.0006(10) 0.0048(10) -0.0017(10)
C13 0.056(2) 0.0417(17) 0.143(4) 0.0086(15) 0.040(2) -0.002(2)
O4 0.0397(10) 0.0308(9) 0.0506(11) -0.0015(7) 0.0063(8) 0.0009(7)
O3 0.0385(9) 0.0331(9) 0.0533(11) 0.0002(7) 0.0114(8) 0.0040(8)
C14 0.0458(17) 0.081(3) 0.078(2) -0.0329(17) -0.0057(15) 0.028(2)
O5 0.0511(11) 0.0456(10) 0.0362(9) -0.0194(9) 0.0015(8) -0.0011(8)
O6 0.0330(8) 0.0305(8) 0.0254(7) -0.0029(6) 0.0002(6) 0.0011(6)
C15 0.0497(14) 0.0438(14) 0.0304(11) -0.0052(11) 0.0024(10) -0.0068(10)
N2 0.0319(9) 0.0334(10) 0.0315(9) -0.0026(7) 0.0047(7) 0.0037(8)
N3 0.0319(10) 0.0362(10) 0.0397(11) -0.0032(8) 0.0051(8) 0.0011(8)
N6 0.0670(18) 0.0652(17) 0.0447(14) -0.0091(14) 0.0151(12) -0.0128(12)
O7 0.103(2) 0.0377(12) 0.0759(17) 0.0026(13) 0.0132(15) -0.0054(11)
C16 0.136(5) 0.079(3) 0.071(3) 0.019(3) -0.007(3) -0.006(2)

loop_
_atom_type_symbol
_atom_type_description
_atom_type_scat_dispersion_real
_atom_type_scat_dispersion_imag
_atom_type_scat_source
C C 0.0033 0.0016 'International Tables Vol C Tables 4.2.6.8 and 6.1.1.4'
H H 0.0000 0.0000 'International Tables Vol C Tables 4.2.6.8 and 6.1.1.4'
N N 0.0061 0.0033 'International Tables Vol C Tables 4.2.6.8 and 6.1.1.4'
O O 0.0106 0.0060 'International Tables Vol C Tables 4.2.6.8 and 6.1.1.4'
Ni Ni 0.3393 1.1124 'International Tables Vol C Tables 4.2.6.8 and 6.1.1.4'

loop_
_geom_angle_atom_site_label_1
_geom_angle_atom_site_label_2
_geom_angle_atom_site_label_3
_geom_angle_site_symmetry_1
_geom_angle_site_symmetry_3
_geom_angle
O2 Ni1 O3 . . 93.10(7)
O2 Ni1 O6 . 3_565 88.34(7)
O3 Ni1 O6 . 3_565 176.78(7)
O2 Ni1 N2 . . 168.94(7)
O3 Ni1 N2 . . 97.11(8)
O6 Ni1 N2 3_565 . 81.68(7)
O2 Ni1 O6 . . 82.69(6)
O3 Ni1 O6 . . 91.16(7)
O6 Ni1 O6 3_565 . 86.16(7)
N2 Ni1 O6 . . 101.29(7)
O2 Ni1 O1 . . 72.48(6)
O3 Ni1 O1 . . 85.71(8)
O6 Ni1 O1 3_565 . 97.47(7)
N2 Ni1 O1 . . 103.98(7)
O6 Ni1 O1 . . 154.73(6)
O2 Ni1 Ni1 . 3_565 83.82(5)
O3 Ni1 Ni1 . 3_565 133.65(6)
O6 Ni1 Ni1 3_565 3_565 43.64(4)
N2 Ni1 Ni1 . 3_565 92.14(6)
O6 Ni1 Ni1 . 3_565 42.52(5)
O1 Ni1 Ni1 . 3_565 135.53(5)
O2 Ni2 N1 . . 89.73(7)
O2 Ni2 O6 . . 84.76(6)
N1 Ni2 O6 . . 174.03(7)
O2 Ni2 O5 . . 170.33(7)
N1 Ni2 O5 . . 81.47(8)
O6 Ni2 O5 . . 103.84(7)
O2 Ni2 O4 . . 87.64(7)
N1 Ni2 O4 . . 93.21(8)
O6 Ni2 O4 . . 88.87(7)
O5 Ni2 O4 . . 96.82(8)
O2 Ni2 N2 . 3_565 87.13(7)
N1 Ni2 N2 . 3_565 98.98(8)
O6 Ni2 N2 . 3_565 78.48(7)
O5 Ni2 N2 . 3_565 90.26(8)
O4 Ni2 N2 . 3_565 166.70(7)
O1 C6 C1 . . 125.7(2)
O1 C6 C5 . . 112.69(19)
C1 C6 C5 . . 121.6(2)
O2 C5 C4 . . 123.4(2)
O2 C5 C6 . . 117.2(2)
C4 C5 C6 . . 119.4(2)
N1 C7 C4 . . 125.1(2)
N1 C7 H7 . . 117.5
C4 C7 H7 . . 117.5
C9 C8 N1 . . 112.8(3)
C9 C8 C10 . . 111.1(4)
N1 C8 C10 . . 109.8(3)
C9 C8 C11 . . 113.6(3)
N1 C8 C11 . . 105.7(2)
C10 C8 C11 . . 103.3(3)
C2 C3 C4 . . 120.1(3)
C2 C3 H3 . . 120.0
C4 C3 H3 . . 120.0
C5 C4 C3 . . 118.9(2)
C5 C4 C7 . . 123.1(2)
C3 C4 C7 . . 118.0(2)
C6 C1 C2 . . 118.4(2)
C6 C1 H1 . . 120.8
C2 C1 H1 . . 120.8
C3 C2 C1 . . 121.6(2)
C3 C2 H2 . . 119.2
C1 C2 H2 . . 119.2
C5 O2 Ni2 . . 122.38(14)
C5 O2 Ni1 . . 118.15(14)
Ni2 O2 Ni1 . . 96.32(7)
C6 O1 C14 . . 118.1(2)
C6 O1 Ni1 . . 109.24(13)
C14 O1 Ni1 . . 124.70(19)
C7 N1 C8 . . 120.3(2)
C7 N1 Ni2 . . 124.16(17)
C8 N1 Ni2 . . 115.14(16)
O5 C11 C8 . . 110.5(3)
O5 C11 H11A . . 109.5
C8 C11 H11A . . 109.5
O5 C11 H11B . . 109.5
C8 C11 H11B . . 109.5
H11A C11 H11B . . 108.1
C8 C9 H9A . . 109.5
C8 C9 H9B . . 109.5
H9A C9 H9B . . 109.5
C8 C9 H9C . . 109.5
H9A C9 H9C . . 109.5
H9B C9 H9C . . 109.5
C8 C10 H10A . . 109.5
C8 C10 H10B . . 109.5
H10A C10 H10B . . 109.5
C8 C10 H10C . . 109.5
H10A C10 H10C . . 109.5
H10B C10 H10C . . 109.5
O3 C12 O4 . . 127.0(2)
O3 C12 C13 . . 114.9(2)
O4 C12 C13 . . 118.1(3)
C12 C13 H13A . . 109.5
C12 C13 H13B . . 109.5
H13A C13 H13B . . 109.5
C12 C13 H13C . . 109.5
H13A C13 H13C . . 109.5
H13B C13 H13C . . 109.5
C12 O4 Ni2 . . 125.71(17)
C12 O3 Ni1 . . 126.49(17)
O1 C14 H14A . . 109.5
O1 C14 H14B . . 109.5
H14A C14 H14B . . 109.5
O1 C14 H14C . . 109.5
H14A C14 H14C . . 109.5
H14B C14 H14C . . 109.5
C11 O5 Ni2 . . 105.45(16)
C15 O6 Ni2 . . 118.66(15)
C15 O6 Ni1 . 3_565 120.45(15)
Ni2 O6 Ni1 . 3_565 102.96(7)
C15 O6 Ni1 . . 122.57(15)
Ni2 O6 Ni1 . . 92.42(6)
Ni1 O6 Ni1 3_565 . 93.84(7)
O6 C15 H15A . . 109.5
O6 C15 H15B . . 109.5
H15A C15 H15B . . 109.5
O6 C15 H15C . . 109.5
H15A C15 H15C . . 109.5
H15B C15 H15C . . 109.5
N3 N2 Ni1 . . 121.89(17)
N3 N2 Ni2 . 3_565 116.32(16)
Ni1 N2 Ni2 . 3_565 95.75(8)
N6 N3 N2 . . 177.6(3)
C16 O7 H7A . . 109.5
O7 C16 H16A . . 109.5
O7 C16 H16B . . 109.5
H16A C16 H16B . . 109.5
O7 C16 H16C . . 109.5
H16A C16 H16C . . 109.5
H16B C16 H16C . . 109.5

loop_
_geom_bond_atom_site_label_1
_geom_bond_atom_site_label_2
_geom_bond_site_symmetry_2
_geom_bond_distance
_geom_bond_publ_flag
Ni1 O2 . 2.0052(16) y
Ni1 O3 . 2.0103(18) y
Ni1 O6 3_565 2.0312(17) y
Ni1 N2 . 2.0720(19) y
Ni1 O6 . 2.0743(16) y
Ni1 O1 . 2.2897(18) y
Ni1 Ni1 3_565 2.9988(7) ?
Ni2 O2 . 1.9699(16) y
Ni2 N1 . 2.018(2) y
Ni2 O6 . 2.0282(16) y
Ni2 O5 . 2.0608(18) y
Ni2 O4 . 2.1709(19) y
Ni2 N2 3_565 2.209(2) y
C6 O1 . 1.380(3) ?
C6 C1 . 1.382(3) ?
C6 C5 . 1.413(3) ?
C5 O2 . 1.318(3) ?
C5 C4 . 1.411(3) ?
C7 N1 . 1.281(3) ?
C7 C4 . 1.461(3) ?
C7 H7 . 0.9300 ?
C8 C9 . 1.481(5) ?
C8 N1 . 1.491(3) ?
C8 C10 . 1.553(5) ?
C8 C11 . 1.572(4) ?
C3 C2 . 1.380(4) ?
C3 C4 . 1.419(3) ?
C3 H3 . 0.9300 ?
C1 C2 . 1.412(4) ?
C1 H1 . 0.9300 ?
C2 H2 . 0.9300 ?
O1 C14 . 1.429(3) ?
C11 O5 . 1.436(4) ?
C11 H11A . 0.9700 ?
C11 H11B . 0.9700 ?
C9 H9A . 0.9600 ?
C9 H9B . 0.9600 ?
C9 H9C . 0.9600 ?
C10 H10A . 0.9600 ?
C10 H10B . 0.9600 ?
C10 H10C . 0.9600 ?
C12 O3 . 1.256(3) ?
C12 O4 . 1.263(3) ?
C12 C13 . 1.524(4) ?
C13 H13A . 0.9600 ?
C13 H13B . 0.9600 ?
C13 H13C . 0.9600 ?
C14 H14A . 0.9600 ?
C14 H14B . 0.9600 ?
C14 H14C . 0.9600 ?
O6 C15 . 1.424(3) ?
O6 Ni1 3_565 2.0313(17) ?
C15 H15A . 0.9600 ?
C15 H15B . 0.9600 ?
C15 H15C . 0.9600 ?
N2 N3 . 1.200(3) ?
N2 Ni2 3_565 2.209(2) ?
N3 N6 . 1.147(3) ?
O7 C16 . 1.421(6) ?
O7 H7A . 0.8200 ?
C16 H16A . 0.9600 ?
C16 H16B . 0.9600 ?
C16 H16C . 0.9600 ?

loop_
_geom_hbond_atom_site_label_D
_geom_hbond_atom_site_label_H
_geom_hbond_atom_site_label_A
_geom_hbond_site_symmetry_A
_geom_hbond_distance_DH
_geom_hbond_distance_HA
_geom_hbond_distance_DA
_geom_hbond_angle_DHA
O7 H7A O4 3_656 0.82 1.88 2.698(3) 174.9
